data_7105176
loop_
_publ_author_name
'Stepowska, Elzbieta'
'Jiang, Huiling'
'Song, Datong'

_publ_section_title
;
 Reversible H(2) splitting between Ru(II) and a remote carbanion in a
 zwitterionic compound.
;
_journal_issue 4
_journal_name_full 'Chemical communications (Cambridge, England)'
_journal_page_first 556
_journal_page_last 558
_journal_paper_doi 10.1039/b919606d
_journal_volume 46
_journal_year 2010
_chemical_formula_sum 'C55 H55 N2 Na O2 P2 Ru'
_chemical_formula_weight 962.01
_chemical_name_systematic
;
?
;
_space_group_IT_number 14
_symmetry_cell_setting monoclinic
_symmetry_space_group_name_Hall '-P 2ybc'
_symmetry_space_group_name_H-M 'P 1 21/c 1'
_atom_sites_solution_hydrogens geom
_atom_sites_solution_primary direct
_atom_sites_solution_secondary difmap
_audit_creation_method SHELXL-97
_cell_angle_alpha 90.00
_cell_angle_beta 115.8897(8)
_cell_angle_gamma 90.00
_cell_formula_units_Z 8
_cell_length_a 20.9478(4)
_cell_length_b 21.7547(3)
_cell_length_c 23.2295(5)
_cell_measurement_reflns_used 67962
_cell_measurement_temperature 150(2)
_cell_measurement_theta_max 27.37
_cell_measurement_theta_min 2.93
_cell_volume 9523.5(3)
_computing_structure_refinement 'SHELXL-97 (Sheldrick, 1997)'
_computing_structure_solution 'SHELXS-97 (Sheldrick, 1990)'
_diffrn_ambient_temperature 150(2)
_diffrn_measured_fraction_theta_full 0.990
_diffrn_measured_fraction_theta_max 0.990
_diffrn_radiation_monochromator graphite
_diffrn_radiation_source 'fine-focus sealed tube'
_diffrn_radiation_type MoK\a
_diffrn_radiation_wavelength 0.71073
_diffrn_reflns_av_R_equivalents 0.1075
_diffrn_reflns_av_sigmaI/netI 0.1082
_diffrn_reflns_limit_h_max 26
_diffrn_reflns_limit_h_min -26
_diffrn_reflns_limit_k_max 28
_diffrn_reflns_limit_k_min -27
_diffrn_reflns_limit_l_max 30
_diffrn_reflns_limit_l_min -30
_diffrn_reflns_number 67962
_diffrn_reflns_theta_full 27.37
_diffrn_reflns_theta_max 27.37
_diffrn_reflns_theta_min 2.93
_exptl_absorpt_coefficient_mu 0.449
_exptl_absorpt_correction_T_max 0.953
_exptl_absorpt_correction_T_min 0.849
_exptl_absorpt_correction_type multi-scan
_exptl_absorpt_process_details
;
multi-scan from symmetry-related measurements
Sortav (Blessing 1995)
;
_exptl_crystal_colour red
_exptl_crystal_density_diffrn 1.342
_exptl_crystal_density_method 'not measured'
_exptl_crystal_description block
_exptl_crystal_F_000 4000
_exptl_crystal_size_max 0.20
_exptl_crystal_size_mid 0.20
_exptl_crystal_size_min 0.12
_refine_diff_density_max 1.091
_refine_diff_density_min -0.769
_refine_diff_density_rms 0.083
_refine_ls_extinction_method none
_refine_ls_goodness_of_fit_ref 1.017
_refine_ls_hydrogen_treatment mixed
_refine_ls_matrix_type full
_refine_ls_number_parameters 1103
_refine_ls_number_reflns 21347
_refine_ls_number_restraints 0
_refine_ls_restrained_S_all 1.017
_refine_ls_R_factor_all 0.1344
_refine_ls_R_factor_gt 0.0616
_refine_ls_shift/su_max 0.002
_refine_ls_shift/su_mean 0.000
_refine_ls_structure_factor_coef Fsqd
_refine_ls_weighting_details 'calc w=1/[\s^2^(Fo^2^)+(0.0681P)^2^+2.4260P] where P=(Fo^2^+2Fc^2^)/3'
_refine_ls_weighting_scheme calc
_refine_ls_wR_factor_gt 0.1350
_refine_ls_wR_factor_ref 0.1680
_reflns_number_gt 11611
_reflns_number_total 21347
_reflns_threshold_expression >2sigma(I)
_cod_data_source_file b919606d.txt
_cod_data_source_block 4
_cod_original_sg_symbol_H-M P2(1)/c
_cod_database_code 7105176

loop_
_symmetry_equiv_pos_as_xyz
'x, y, z'
'-x, y+1/2, -z+1/2'
'-x, -y, -z'
'x, -y-1/2, z-1/2'

loop_
_atom_site_label
_atom_site_type_symbol
_atom_site_fract_x
_atom_site_fract_y
_atom_site_fract_z
_atom_site_U_iso_or_equiv
_atom_site_adp_type
_atom_site_occupancy
_atom_site_symmetry_multiplicity
_atom_site_calc_flag
_atom_site_refinement_flags
_atom_site_disorder_assembly
_atom_site_disorder_group
Ru1 Ru 0.371029(18) 0.277841(14) 0.096120(16) 0.03970(11) Uani 1 1 d . . .
H1 H 0.4285(19) 0.2237(14) 0.1218(17) 0.038(10) Uiso 1 1 d . . .
H2 H 0.307(2) 0.2283(15) 0.0667(18) 0.046(11) Uiso 1 1 d . . .
Ru2 Ru 0.137179(19) 0.732159(15) 0.775973(16) 0.04214(11) Uani 1 1 d . . .
H3 H 0.067(2) 0.695(2) 0.777(2) 0.080(15) Uiso 1 1 d . . .
H4 H 0.1939(19) 0.6792(16) 0.8157(17) 0.046(11) Uiso 1 1 d . . .
P1 P 0.38236(6) 0.26711(5) 0.00344(5) 0.0421(3) Uani 1 1 d . . .
P2 P 0.36758(6) 0.26444(5) 0.19232(5) 0.0424(3) Uani 1 1 d . . .
P3 P 0.10912(6) 0.66821(5) 0.69038(5) 0.0440(3) Uani 1 1 d . . .
P4 P 0.15598(6) 0.77522(5) 0.87190(6) 0.0446(3) Uani 1 1 d . . .
Na1 Na 0.35829(10) 0.13820(8) 0.08963(9) 0.0589(5) Uani 1 1 d . . .
Na2 Na 0.11900(10) 0.61890(8) 0.84048(9) 0.0583(5) Uani 1 1 d . . .
O1 O 0.2675(2) 0.08085(18) 0.0137(2) 0.0959(8) Uani 1 1 d . . .
O2 O 0.43183(19) 0.06084(15) 0.14650(18) 0.0738(6) Uani 1 1 d . . .
O3 O 0.04117(18) 0.58939(16) 0.88049(17) 0.0695(9) Uani 1 1 d . . .
O4 O 0.20098(18) 0.54538(14) 0.86580(16) 0.0666(9) Uani 1 1 d . . .
N1 N 0.29462(18) 0.35497(15) 0.06854(16) 0.0418(8) Uani 1 1 d . . .
N2 N 0.44671(19) 0.35593(16) 0.12678(16) 0.0465(9) Uani 1 1 d . . .
N3 N 0.0744(2) 0.81032(15) 0.71957(17) 0.0472(9) Uani 1 1 d . . .
N4 N 0.2227(2) 0.78564(16) 0.76718(18) 0.0501(9) Uani 1 1 d . . .
C1 C 0.2251(2) 0.3636(2) 0.0457(2) 0.0489(11) Uani 1 1 d . . .
H1A H 0.1947 0.3288 0.0320 0.059 Uiso 1 1 calc R . .
C1S C 0.2318(3) 0.0240(3) 0.0124(3) 0.0959(8) Uani 1 1 d . . .
H1SA H 0.2227 0.0198 0.0506 0.115 Uiso 1 1 calc R . .
H1SB H 0.2596 -0.0118 0.0099 0.115 Uiso 1 1 calc R . .
C2 C 0.1950(3) 0.4217(2) 0.0412(2) 0.0572(12) Uani 1 1 d . . .
H2A H 0.1449 0.4248 0.0241 0.069 Uiso 1 1 calc R . .
C2S C 0.1627(3) 0.0306(3) -0.0485(3) 0.0959(8) Uani 1 1 d . . .
H2SA H 0.1468 -0.0101 -0.0689 0.115 Uiso 1 1 calc R . .
H2SB H 0.1251 0.0477 -0.0382 0.115 Uiso 1 1 calc R . .
C3 C 0.2347(3) 0.4745(2) 0.0603(2) 0.0552(12) Uani 1 1 d . . .
H3A H 0.2128 0.5134 0.0575 0.066 Uiso 1 1 calc R . .
C3S C 0.1756(3) 0.0713(3) -0.0910(3) 0.0959(8) Uani 1 1 d . . .
H3SA H 0.1748 0.0486 -0.1283 0.115 Uiso 1 1 calc R . .
H3SB H 0.1398 0.1045 -0.1065 0.115 Uiso 1 1 calc R . .
C4 C 0.3087(3) 0.46907(19) 0.0841(2) 0.0510(11) Uani 1 1 d . . .
C4S C 0.2449(3) 0.0956(3) -0.0525(3) 0.0959(8) Uani 1 1 d . . .
H4SA H 0.2441 0.1408 -0.0577 0.115 Uiso 1 1 calc R . .
H4SB H 0.2790 0.0784 -0.0671 0.115 Uiso 1 1 calc R . .
C5 C 0.3687(3) 0.5081(2) 0.1082(2) 0.0571(13) Uani 1 1 d . . .
H5A H 0.3683 0.5515 0.1122 0.069 Uiso 1 1 calc R . .
C5S C 0.4987(3) 0.0679(2) 0.2005(3) 0.0738(6) Uani 1 1 d . . .
H5SA H 0.4923 0.0735 0.2400 0.089 Uiso 1 1 calc R . .
H5SB H 0.5242 0.1041 0.1950 0.089 Uiso 1 1 calc R . .
C6 C 0.4300(3) 0.4703(2) 0.1255(2) 0.0536(12) Uani 1 1 d . . .
C6S C 0.5394(3) 0.0095(2) 0.2042(3) 0.0738(6) Uani 1 1 d . . .
H6SA H 0.5650 0.0123 0.1772 0.089 Uiso 1 1 calc R . .
H6SB H 0.5737 0.0004 0.2488 0.089 Uiso 1 1 calc R . .
C7 C 0.5033(3) 0.4780(2) 0.1496(2) 0.0677(15) Uani 1 1 d . . .
H7A H 0.5236 0.5179 0.1577 0.081 Uiso 1 1 calc R . .
C7S C 0.4819(3) -0.0379(2) 0.1791(3) 0.0738(6) Uani 1 1 d . . .
H7SA H 0.4938 -0.0708 0.1560 0.089 Uiso 1 1 calc R . .
H7SB H 0.4740 -0.0566 0.2143 0.089 Uiso 1 1 calc R . .
C8 C 0.5461(3) 0.4261(2) 0.1615(2) 0.0628(14) Uani 1 1 d . . .
H8A H 0.5959 0.4310 0.1769 0.075 Uiso 1 1 calc R . .
C8S C 0.4186(3) -0.0029(2) 0.1352(3) 0.0738(6) Uani 1 1 d . . .
H8SA H 0.4080 -0.0125 0.0902 0.089 Uiso 1 1 calc R . .
H8SB H 0.3770 -0.0147 0.1423 0.089 Uiso 1 1 calc R . .
C9 C 0.5166(3) 0.3657(2) 0.1509(2) 0.0532(12) Uani 1 1 d . . .
H9A H 0.5476 0.3313 0.1613 0.064 Uiso 1 1 calc R . .
C9S C -0.0338(3) 0.6005(3) 0.8494(3) 0.0700(14) Uani 1 1 d . . .
H9SA H -0.0593 0.5633 0.8260 0.084 Uiso 1 1 calc R . .
H9SB H -0.0447 0.6348 0.8185 0.084 Uiso 1 1 calc R . .
C10 C 0.4067(2) 0.40756(18) 0.1132(2) 0.0449(10) Uani 1 1 d . . .
C10S C -0.0556(3) 0.6163(3) 0.9002(3) 0.0894(19) Uani 1 1 d . . .
H10A H -0.1060 0.6060 0.8872 0.107 Uiso 1 1 calc R . .
H10B H -0.0480 0.6605 0.9113 0.107 Uiso 1 1 calc R . .
C11 C 0.3337(2) 0.40702(18) 0.0870(2) 0.0438(10) Uani 1 1 d . . .
C11S C -0.0072(3) 0.5768(2) 0.9548(3) 0.0803(17) Uani 1 1 d . . .
H11A H 0.0000 0.5944 0.9965 0.096 Uiso 1 1 calc R . .
H11B H -0.0261 0.5345 0.9512 0.096 Uiso 1 1 calc R . .
C12 C 0.4500(3) 0.31595(19) -0.0046(2) 0.0504(11) Uani 1 1 d . . .
C12S C 0.0594(3) 0.5777(3) 0.9470(3) 0.0812(17) Uani 1 1 d . . .
H12A H 0.0914 0.6103 0.9741 0.097 Uiso 1 1 calc R . .
H12B H 0.0841 0.5377 0.9602 0.097 Uiso 1 1 calc R . .
C13 C 0.4349(3) 0.3780(2) -0.0177(2) 0.0594(13) Uani 1 1 d . . .
H13A H 0.3902 0.3938 -0.0236 0.071 Uiso 1 1 calc R . .
C13S C 0.1944(3) 0.4881(2) 0.8936(3) 0.0792(17) Uani 1 1 d . . .
H13B H 0.1593 0.4611 0.8607 0.095 Uiso 1 1 calc R . .
H13C H 0.1791 0.4953 0.9278 0.095 Uiso 1 1 calc R . .
C14 C 0.4851(4) 0.4171(2) -0.0223(3) 0.0753(17) Uani 1 1 d . . .
H14A H 0.4736 0.4592 -0.0325 0.090 Uiso 1 1 calc R . .
C14S C 0.2669(3) 0.4599(3) 0.9205(3) 0.0862(19) Uani 1 1 d . . .
H14B H 0.2965 0.4744 0.9646 0.103 Uiso 1 1 calc R . .
H14C H 0.2642 0.4145 0.9205 0.103 Uiso 1 1 calc R . .
C15S C 0.2952(4) 0.4821(2) 0.8754(3) 0.0870(18) Uani 1 1 d . . .
H15A H 0.3477 0.4830 0.8963 0.104 Uiso 1 1 calc R . .
H15B H 0.2788 0.4556 0.8369 0.104 Uiso 1 1 calc R . .
C15 C 0.5495(4) 0.3965(3) -0.0128(3) 0.095(2) Uani 1 1 d . . .
H15C H 0.5828 0.4235 -0.0172 0.114 Uiso 1 1 calc R . .
C16 C 0.5666(4) 0.3359(3) 0.0036(4) 0.109(3) Uani 1 1 d . . .
H16A H 0.6128 0.3213 0.0126 0.131 Uiso 1 1 calc R . .
C16S C 0.2655(3) 0.5452(2) 0.8585(3) 0.0701(15) Uani 1 1 d . . .
H16B H 0.2993 0.5759 0.8873 0.084 Uiso 1 1 calc R . .
H16C H 0.2557 0.5552 0.8138 0.084 Uiso 1 1 calc R . .
C17 C 0.5172(3) 0.2961(2) 0.0069(3) 0.0793(17) Uani 1 1 d . . .
H17A H 0.5296 0.2542 0.0174 0.095 Uiso 1 1 calc R . .
C18 C 0.3025(3) 0.28308(19) -0.0715(2) 0.0486(11) Uani 1 1 d . . .
C19 C 0.2382(3) 0.2716(2) -0.0714(2) 0.0561(12) Uani 1 1 d . . .
H19A H 0.2367 0.2555 -0.0339 0.067 Uiso 1 1 calc R . .
C20 C 0.1750(3) 0.2831(2) -0.1253(3) 0.0723(15) Uani 1 1 d . . .
H20A H 0.1307 0.2744 -0.1249 0.087 Uiso 1 1 calc R . .
C21 C 0.1771(3) 0.3075(3) -0.1797(2) 0.0704(15) Uani 1 1 d . . .
H21A H 0.1342 0.3157 -0.2166 0.084 Uiso 1 1 calc R . .
C22 C 0.2414(3) 0.3199(2) -0.1800(2) 0.0647(14) Uani 1 1 d . . .
H22A H 0.2426 0.3374 -0.2170 0.078 Uiso 1 1 calc R . .
C23 C 0.3041(3) 0.3071(2) -0.1272(2) 0.0535(12) Uani 1 1 d . . .
H23A H 0.3482 0.3144 -0.1284 0.064 Uiso 1 1 calc R . .
C24 C 0.4089(2) 0.19098(18) -0.0143(2) 0.0421(10) Uani 1 1 d . . .
C25 C 0.4632(2) 0.1578(2) 0.0341(2) 0.0510(11) Uani 1 1 d . . .
H25A H 0.4848 0.1741 0.0763 0.061 Uiso 1 1 calc R . .
C26 C 0.4859(3) 0.1019(2) 0.0219(2) 0.0599(13) Uani 1 1 d . . .
H26A H 0.5230 0.0804 0.0555 0.072 Uiso 1 1 calc R . .
C27 C 0.4556(3) 0.0773(2) -0.0384(2) 0.0565(12) Uani 1 1 d . . .
H27A H 0.4717 0.0389 -0.0466 0.068 Uiso 1 1 calc R . .
C28 C 0.4018(3) 0.10813(19) -0.0868(2) 0.0553(12) Uani 1 1 d . . .
H28A H 0.3801 0.0910 -0.1286 0.066 Uiso 1 1 calc R . .
C29 C 0.3789(2) 0.16452(19) -0.0748(2) 0.0473(11) Uani 1 1 d . . .
H29A H 0.3417 0.1855 -0.1088 0.057 Uiso 1 1 calc R . .
C30 C 0.3133(2) 0.31708(19) 0.21531(19) 0.0447(10) Uani 1 1 d . . .
C31 C 0.2577(2) 0.2988(2) 0.2284(2) 0.0538(12) Uani 1 1 d . . .
H31A H 0.2462 0.2564 0.2264 0.065 Uiso 1 1 calc R . .
C32 C 0.2185(3) 0.3413(2) 0.2444(3) 0.0663(14) Uani 1 1 d . . .
H32A H 0.1815 0.3278 0.2546 0.080 Uiso 1 1 calc R . .
C33 C 0.2332(3) 0.4029(2) 0.2454(2) 0.0627(14) Uani 1 1 d . . .
H33A H 0.2054 0.4321 0.2549 0.075 Uiso 1 1 calc R . .
C34 C 0.2885(3) 0.4223(2) 0.2326(2) 0.0565(12) Uani 1 1 d . . .
H34A H 0.2992 0.4649 0.2337 0.068 Uiso 1 1 calc R . .
C35 C 0.3284(3) 0.3794(2) 0.2182(2) 0.0523(12) Uani 1 1 d . . .
H35A H 0.3668 0.3930 0.2100 0.063 Uiso 1 1 calc R . .
C36 C 0.3336(2) 0.18848(19) 0.2025(2) 0.0455(10) Uani 1 1 d . . .
C37 C 0.2680(3) 0.1682(2) 0.1550(2) 0.0554(12) Uani 1 1 d . . .
H37A H 0.2407 0.1949 0.1205 0.067 Uiso 1 1 calc R . .
C38 C 0.2424(3) 0.1103(2) 0.1575(3) 0.0662(14) Uani 1 1 d . . .
H38A H 0.1972 0.0982 0.1256 0.079 Uiso 1 1 calc R . .
C39 C 0.2810(3) 0.0703(2) 0.2053(3) 0.0821(19) Uani 1 1 d . . .
H39A H 0.2641 0.0299 0.2060 0.099 Uiso 1 1 calc R . .
C40 C 0.3450(3) 0.0898(3) 0.2526(3) 0.086(2) Uani 1 1 d . . .
H40A H 0.3717 0.0626 0.2867 0.104 Uiso 1 1 calc R . .
C41 C 0.3715(3) 0.1484(2) 0.2516(3) 0.0635(14) Uani 1 1 d . . .
H41A H 0.4158 0.1608 0.2848 0.076 Uiso 1 1 calc R . .
C42 C 0.4532(2) 0.26711(19) 0.2650(2) 0.0470(11) Uani 1 1 d . . .
C43 C 0.4575(3) 0.2854(2) 0.3234(2) 0.0614(13) Uani 1 1 d . . .
H43A H 0.4161 0.2989 0.3268 0.074 Uiso 1 1 calc R . .
C44 C 0.5224(3) 0.2842(3) 0.3776(3) 0.0777(17) Uani 1 1 d . . .
H44A H 0.5254 0.2978 0.4175 0.093 Uiso 1 1 calc R . .
C45 C 0.5821(3) 0.2634(3) 0.3734(2) 0.0718(15) Uani 1 1 d . . .
H45A H 0.6259 0.2614 0.4107 0.086 Uiso 1 1 calc R . .
C46 C 0.5783(3) 0.2456(2) 0.3154(2) 0.0632(13) Uani 1 1 d . . .
H46A H 0.6198 0.2317 0.3125 0.076 Uiso 1 1 calc R . .
C47 C 0.5146(2) 0.2478(2) 0.2612(2) 0.0519(11) Uani 1 1 d . . .
H47A H 0.5126 0.2362 0.2210 0.062 Uiso 1 1 calc R . .
C48 C 0.0070(3) 0.8283(2) 0.6950(2) 0.0552(12) Uani 1 1 d . . .
H48A H -0.0262 0.8048 0.7033 0.066 Uiso 1 1 calc R . .
C49 C -0.0160(3) 0.8814(2) 0.6571(2) 0.0656(14) Uani 1 1 d . . .
H49A H -0.0648 0.8923 0.6398 0.079 Uiso 1 1 calc R . .
C50 C 0.0293(3) 0.9179(2) 0.6441(2) 0.0685(15) Uani 1 1 d . . .
H50A H 0.0120 0.9533 0.6178 0.082 Uiso 1 1 calc R . .
C51 C 0.1019(3) 0.9024(2) 0.6702(2) 0.0629(14) Uani 1 1 d . . .
C52 C 0.1664(4) 0.9251(2) 0.6725(3) 0.0775(17) Uani 1 1 d . . .
H52A H 0.1718 0.9618 0.6527 0.093 Uiso 1 1 calc R . .
C53 C 0.2214(3) 0.8840(2) 0.7091(3) 0.0660(15) Uani 1 1 d . . .
C54 C 0.2952(4) 0.8798(3) 0.7331(3) 0.0817(18) Uani 1 1 d . . .
H54A H 0.3210 0.9097 0.7221 0.098 Uiso 1 1 calc R . .
C55 C 0.3300(3) 0.8310(3) 0.7733(3) 0.0804(18) Uani 1 1 d . . .
H55A H 0.3803 0.8285 0.7905 0.096 Uiso 1 1 calc R . .
C56 C 0.2925(3) 0.7848(2) 0.7892(2) 0.0620(13) Uani 1 1 d . . .
H56A H 0.3185 0.7523 0.8167 0.074 Uiso 1 1 calc R . .
C57 C 0.1901(3) 0.8345(2) 0.7286(2) 0.0528(12) Uani 1 1 d . . .
C58 C 0.1184(3) 0.84627(19) 0.7058(2) 0.0492(11) Uani 1 1 d . . .
C59 C 0.0351(2) 0.69148(19) 0.6133(2) 0.0460(11) Uani 1 1 d . . .
C60 C 0.0419(3) 0.7474(2) 0.5885(2) 0.0671(15) Uani 1 1 d . . .
H60A H 0.0839 0.7708 0.6103 0.080 Uiso 1 1 calc R . .
C61 C -0.0109(4) 0.7697(2) 0.5331(3) 0.084(2) Uani 1 1 d . . .
H61A H -0.0044 0.8077 0.5162 0.101 Uiso 1 1 calc R . .
C62 C -0.0724(3) 0.7381(3) 0.5020(3) 0.0798(18) Uani 1 1 d . . .
H62A H -0.1090 0.7538 0.4636 0.096 Uiso 1 1 calc R . .
C63 C -0.0809(3) 0.6840(4) 0.5266(3) 0.096(2) Uani 1 1 d . . .
H63A H -0.1246 0.6625 0.5063 0.116 Uiso 1 1 calc R . .
C64 C -0.0260(3) 0.6597(3) 0.5814(2) 0.0725(16) Uani 1 1 d . . .
H64A H -0.0315 0.6204 0.5966 0.087 Uiso 1 1 calc R . .
C65 C 0.0819(2) 0.5895(2) 0.7006(2) 0.0499(11) Uani 1 1 d . . .
C66 C 0.1195(3) 0.53722(19) 0.6971(2) 0.0571(12) Uani 1 1 d . . .
H66A H 0.1585 0.5417 0.6869 0.068 Uiso 1 1 calc R . .
C67 C 0.1001(3) 0.4790(2) 0.7085(2) 0.0654(14) Uani 1 1 d . . .
H67A H 0.1267 0.4441 0.7073 0.079 Uiso 1 1 calc R . .
C68 C 0.0429(3) 0.4720(2) 0.7214(2) 0.0654(14) Uani 1 1 d . . .
H68A H 0.0295 0.4319 0.7280 0.079 Uiso 1 1 calc R . .
C69 C 0.0039(3) 0.5221(2) 0.7250(2) 0.0587(13) Uani 1 1 d . . .
H69A H -0.0356 0.5166 0.7343 0.070 Uiso 1 1 calc R . .
C70 C 0.0245(3) 0.5814(2) 0.7147(2) 0.0547(12) Uani 1 1 d . . .
H70A H -0.0014 0.6162 0.7173 0.066 Uiso 1 1 calc R . .
C71 C 0.1784(2) 0.65055(18) 0.6638(2) 0.0454(11) Uani 1 1 d . . .
C72 C 0.2485(3) 0.65157(19) 0.7086(2) 0.0526(12) Uani 1 1 d . . .
H72A H 0.2599 0.6610 0.7519 0.063 Uiso 1 1 calc R . .
C73 C 0.3026(3) 0.6390(2) 0.6911(2) 0.0591(13) Uani 1 1 d . . .
H73A H 0.3505 0.6399 0.7226 0.071 Uiso 1 1 calc R . .
C74 C 0.2877(3) 0.6254(2) 0.6289(3) 0.0608(13) Uani 1 1 d . . .
H74A H 0.3250 0.6172 0.6172 0.073 Uiso 1 1 calc R . .
C75 C 0.2177(3) 0.6236(2) 0.5833(3) 0.0651(14) Uani 1 1 d . . .
H75A H 0.2068 0.6138 0.5401 0.078 Uiso 1 1 calc R . .
C76 C 0.1639(3) 0.6362(2) 0.6006(2) 0.0580(13) Uani 1 1 d . . .
H76A H 0.1161 0.6351 0.5689 0.070 Uiso 1 1 calc R . .
C77 C 0.0788(2) 0.8107(2) 0.8771(2) 0.0503(11) Uani 1 1 d . . .
C78 C 0.0828(3) 0.8648(2) 0.9102(2) 0.0601(13) Uani 1 1 d . . .
H78A H 0.1259 0.8875 0.9275 0.072 Uiso 1 1 calc R . .
C79 C 0.0250(3) 0.8863(3) 0.9186(3) 0.0771(17) Uani 1 1 d . . .
H79A H 0.0285 0.9236 0.9412 0.092 Uiso 1 1 calc R . .
C80 C -0.0379(3) 0.8530(3) 0.8937(3) 0.0761(16) Uani 1 1 d . . .
H80A H -0.0770 0.8666 0.9009 0.091 Uiso 1 1 calc R . .
C81 C -0.0441(3) 0.8004(3) 0.8587(3) 0.0707(15) Uani 1 1 d . . .
H81A H -0.0877 0.7785 0.8404 0.085 Uiso 1 1 calc R . .
C82 C 0.0140(3) 0.7796(2) 0.8506(2) 0.0607(13) Uani 1 1 d . . .
H82A H 0.0096 0.7433 0.8263 0.073 Uiso 1 1 calc R . .
C83 C 0.2216(2) 0.83798(19) 0.9000(2) 0.0477(11) Uani 1 1 d . . .
C84 C 0.2853(2) 0.8347(2) 0.9549(2) 0.0605(13) Uani 1 1 d . . .
H84A H 0.2946 0.8003 0.9827 0.073 Uiso 1 1 calc R . .
C85 C 0.3357(3) 0.8807(3) 0.9698(3) 0.0746(16) Uani 1 1 d . . .
H85A H 0.3789 0.8777 1.0077 0.089 Uiso 1 1 calc R . .
C86 C 0.3236(3) 0.9308(2) 0.9301(3) 0.0710(15) Uani 1 1 d . . .
H86A H 0.3584 0.9622 0.9404 0.085 Uiso 1 1 calc R . .
C87 C 0.2610(3) 0.9351(2) 0.8756(3) 0.0624(13) Uani 1 1 d . . .
H87A H 0.2525 0.9695 0.8480 0.075 Uiso 1 1 calc R . .
C88 C 0.2098(3) 0.8893(2) 0.8604(2) 0.0524(12) Uani 1 1 d . . .
H88A H 0.1664 0.8930 0.8228 0.063 Uiso 1 1 calc R . .
C89 C 0.1883(2) 0.72651(19) 0.9448(2) 0.0498(11) Uani 1 1 d . . .
C90 C 0.1702(3) 0.7373(2) 0.9945(2) 0.0594(13) Uani 1 1 d . . .
H90A H 0.1377 0.7692 0.9909 0.071 Uiso 1 1 calc R . .
C91 C 0.1993(3) 0.7017(2) 1.0499(2) 0.0639(14) Uani 1 1 d . . .
H91A H 0.1875 0.7105 1.0842 0.077 Uiso 1 1 calc R . .
C92 C 0.2445(3) 0.6544(2) 1.0558(2) 0.0574(13) Uani 1 1 d . . .
H92A H 0.2639 0.6302 1.0937 0.069 Uiso 1 1 calc R . .
C93 C 0.2615(3) 0.6422(2) 1.0065(2) 0.0599(13) Uani 1 1 d . . .
H93A H 0.2920 0.6088 1.0098 0.072 Uiso 1 1 calc R . .
C94 C 0.2346(2) 0.6780(2) 0.9517(2) 0.0540(12) Uani 1 1 d . . .
H94A H 0.2480 0.6694 0.9184 0.065 Uiso 1 1 calc R . .

loop_
_atom_site_aniso_label
_atom_site_aniso_U_11
_atom_site_aniso_U_22
_atom_site_aniso_U_33
_atom_site_aniso_U_23
_atom_site_aniso_U_13
_atom_site_aniso_U_12
Ru1 0.0406(2) 0.04090(19) 0.0391(2) 0.00222(15) 0.01881(16) 0.00113(14)
Ru2 0.0414(2) 0.0442(2) 0.0417(2) -0.00028(15) 0.01901(17) -0.00038(15)
P1 0.0464(7) 0.0402(6) 0.0420(6) 0.0036(5) 0.0214(5) 0.0033(5)
P2 0.0417(7) 0.0455(6) 0.0424(6) 0.0043(5) 0.0207(5) 0.0019(5)
P3 0.0464(7) 0.0422(6) 0.0451(7) 0.0006(5) 0.0216(5) -0.0014(5)
P4 0.0420(7) 0.0487(6) 0.0433(6) 0.0000(5) 0.0190(5) 0.0037(5)
Na1 0.0580(12) 0.0452(9) 0.0694(12) 0.0017(9) 0.0240(10) 0.0011(8)
Na2 0.0563(12) 0.0597(11) 0.0617(11) 0.0149(9) 0.0284(10) 0.0061(8)
O1 0.0896(19) 0.0782(16) 0.114(2) -0.0114(16) 0.0386(17) -0.0145(14)
O2 0.0694(15) 0.0583(11) 0.0854(16) 0.0027(12) 0.0262(12) 0.0025(10)
O3 0.060(2) 0.090(2) 0.063(2) 0.0115(19) 0.0311(19) 0.0031(18)
O4 0.067(2) 0.0521(19) 0.079(2) 0.0146(17) 0.031(2) 0.0086(16)
N1 0.040(2) 0.0437(19) 0.044(2) 0.0038(16) 0.0203(17) 0.0009(15)
N2 0.044(2) 0.054(2) 0.040(2) 0.0024(17) 0.0166(17) -0.0020(17)
N3 0.050(2) 0.045(2) 0.047(2) -0.0019(17) 0.0218(19) 0.0004(17)
N4 0.049(3) 0.054(2) 0.054(2) -0.0174(19) 0.029(2) -0.0130(18)
C1 0.048(3) 0.050(3) 0.054(3) 0.009(2) 0.027(2) 0.002(2)
C1S 0.0896(19) 0.0782(16) 0.114(2) -0.0114(16) 0.0386(17) -0.0145(14)
C2 0.049(3) 0.062(3) 0.062(3) 0.014(2) 0.026(3) 0.012(2)
C2S 0.0896(19) 0.0782(16) 0.114(2) -0.0114(16) 0.0386(17) -0.0145(14)
C3 0.070(4) 0.052(3) 0.051(3) 0.010(2) 0.034(3) 0.015(2)
C3S 0.0896(19) 0.0782(16) 0.114(2) -0.0114(16) 0.0386(17) -0.0145(14)
C4 0.062(3) 0.045(2) 0.049(3) 0.003(2) 0.027(2) 0.002(2)
C4S 0.0896(19) 0.0782(16) 0.114(2) -0.0114(16) 0.0386(17) -0.0145(14)
C5 0.069(3) 0.044(2) 0.056(3) -0.004(2) 0.026(3) -0.003(2)
C5S 0.0694(15) 0.0583(11) 0.0854(16) 0.0027(12) 0.0262(12) 0.0025(10)
C6 0.055(3) 0.053(3) 0.047(3) -0.003(2) 0.016(2) -0.006(2)
C6S 0.0694(15) 0.0583(11) 0.0854(16) 0.0027(12) 0.0262(12) 0.0025(10)
C7 0.078(4) 0.058(3) 0.061(3) -0.002(3) 0.025(3) -0.017(3)
C7S 0.0694(15) 0.0583(11) 0.0854(16) 0.0027(12) 0.0262(12) 0.0025(10)
C8 0.047(3) 0.078(4) 0.055(3) 0.004(3) 0.014(2) -0.018(3)
C8S 0.0694(15) 0.0583(11) 0.0854(16) 0.0027(12) 0.0262(12) 0.0025(10)
C9 0.048(3) 0.061(3) 0.049(3) 0.004(2) 0.020(2) 0.001(2)
C9S 0.062(4) 0.085(4) 0.067(4) 0.003(3) 0.033(3) 0.003(3)
C10 0.051(3) 0.044(2) 0.041(2) 0.0009(19) 0.021(2) -0.004(2)
C10S 0.092(5) 0.113(5) 0.066(4) 0.005(3) 0.037(4) 0.024(4)
C11 0.053(3) 0.041(2) 0.042(2) 0.0017(19) 0.026(2) 0.002(2)
C11S 0.124(5) 0.063(3) 0.077(4) 0.010(3) 0.065(4) 0.010(3)
C12 0.065(3) 0.041(2) 0.056(3) -0.001(2) 0.036(3) -0.002(2)
C12S 0.077(4) 0.099(4) 0.063(4) 0.005(3) 0.026(3) 0.004(3)
C13 0.072(4) 0.050(3) 0.051(3) 0.001(2) 0.023(3) -0.004(2)
C13S 0.093(5) 0.062(3) 0.082(4) 0.028(3) 0.037(3) 0.004(3)
C14 0.108(5) 0.051(3) 0.064(3) 0.000(3) 0.035(3) -0.024(3)
C14S 0.122(5) 0.065(3) 0.093(4) 0.024(3) 0.068(4) 0.037(3)
C15S 0.112(5) 0.069(4) 0.093(4) 0.019(3) 0.057(4) 0.026(3)
C15 0.118(6) 0.082(4) 0.129(6) -0.024(4) 0.095(5) -0.036(4)
C16 0.103(5) 0.069(4) 0.204(8) -0.030(4) 0.111(6) -0.024(4)
C16S 0.065(4) 0.070(3) 0.079(4) 0.011(3) 0.035(3) 0.012(3)
C17 0.087(4) 0.053(3) 0.132(5) -0.013(3) 0.080(4) -0.009(3)
C18 0.056(3) 0.047(2) 0.044(3) 0.003(2) 0.023(2) 0.011(2)
C19 0.055(3) 0.067(3) 0.042(3) 0.003(2) 0.018(2) 0.012(2)
C20 0.053(3) 0.097(4) 0.058(3) 0.006(3) 0.016(3) 0.013(3)
C21 0.065(4) 0.092(4) 0.041(3) 0.007(3) 0.012(3) 0.020(3)
C22 0.076(4) 0.065(3) 0.049(3) 0.006(2) 0.024(3) 0.021(3)
C23 0.065(3) 0.053(3) 0.043(3) 0.000(2) 0.024(2) 0.009(2)
C24 0.044(3) 0.042(2) 0.043(2) 0.0031(19) 0.022(2) -0.0006(18)
C25 0.051(3) 0.058(3) 0.051(3) 0.004(2) 0.028(2) 0.009(2)
C26 0.070(4) 0.051(3) 0.060(3) 0.012(2) 0.031(3) 0.018(2)
C27 0.074(4) 0.044(2) 0.065(3) -0.003(2) 0.042(3) 0.006(2)
C28 0.070(3) 0.045(3) 0.053(3) -0.007(2) 0.029(3) -0.005(2)
C29 0.051(3) 0.047(2) 0.043(3) 0.007(2) 0.019(2) 0.006(2)
C30 0.045(3) 0.051(3) 0.038(2) 0.003(2) 0.018(2) 0.004(2)
C31 0.054(3) 0.053(3) 0.063(3) 0.005(2) 0.033(3) 0.005(2)
C32 0.058(3) 0.068(3) 0.083(4) -0.004(3) 0.040(3) 0.001(3)
C33 0.057(3) 0.064(3) 0.062(3) -0.009(3) 0.022(3) 0.013(2)
C34 0.063(3) 0.051(3) 0.052(3) -0.003(2) 0.023(3) 0.006(2)
C35 0.057(3) 0.058(3) 0.044(3) 0.004(2) 0.025(2) 0.000(2)
C36 0.048(3) 0.045(2) 0.052(3) 0.008(2) 0.030(2) 0.007(2)
C37 0.055(3) 0.056(3) 0.062(3) 0.005(2) 0.032(3) 0.003(2)
C38 0.067(4) 0.057(3) 0.090(4) 0.001(3) 0.048(3) -0.007(3)
C39 0.067(4) 0.054(3) 0.150(6) 0.018(4) 0.069(4) 0.003(3)
C40 0.058(4) 0.075(4) 0.132(5) 0.057(4) 0.046(4) 0.021(3)
C41 0.046(3) 0.063(3) 0.087(4) 0.029(3) 0.034(3) 0.011(2)
C42 0.046(3) 0.055(3) 0.041(3) 0.005(2) 0.019(2) 0.002(2)
C43 0.058(3) 0.087(4) 0.039(3) 0.004(2) 0.022(3) 0.014(3)
C44 0.072(4) 0.109(5) 0.049(3) -0.012(3) 0.023(3) 0.008(3)
C45 0.049(3) 0.105(4) 0.050(3) 0.006(3) 0.011(3) 0.008(3)
C46 0.047(3) 0.090(4) 0.051(3) 0.002(3) 0.020(3) 0.007(3)
C47 0.042(3) 0.067(3) 0.047(3) -0.002(2) 0.020(2) 0.001(2)
C48 0.058(3) 0.052(3) 0.054(3) 0.000(2) 0.023(2) 0.009(2)
C49 0.069(4) 0.065(3) 0.060(3) 0.004(3) 0.026(3) 0.017(3)
C50 0.097(5) 0.048(3) 0.057(3) 0.011(2) 0.031(3) 0.016(3)
C51 0.091(4) 0.045(3) 0.059(3) -0.004(2) 0.039(3) -0.008(3)
C52 0.123(5) 0.053(3) 0.069(4) -0.004(3) 0.053(4) -0.021(3)
C53 0.086(4) 0.059(3) 0.068(3) -0.014(3) 0.047(3) -0.028(3)
C54 0.106(5) 0.077(4) 0.086(4) -0.031(3) 0.065(4) -0.041(4)
C55 0.066(4) 0.094(4) 0.101(5) -0.043(4) 0.055(4) -0.029(3)
C56 0.054(3) 0.069(3) 0.068(3) -0.020(3) 0.031(3) -0.010(2)
C57 0.065(3) 0.050(3) 0.054(3) -0.006(2) 0.035(3) -0.014(2)
C58 0.058(3) 0.046(2) 0.047(3) -0.002(2) 0.026(2) -0.005(2)
C59 0.045(3) 0.046(2) 0.048(3) 0.000(2) 0.022(2) 0.006(2)
C60 0.100(4) 0.049(3) 0.046(3) 0.001(2) 0.026(3) 0.002(3)
C61 0.131(6) 0.052(3) 0.054(3) 0.005(3) 0.026(4) 0.012(3)
C62 0.081(5) 0.108(5) 0.048(3) 0.018(3) 0.025(3) 0.049(4)
C63 0.051(4) 0.162(7) 0.064(4) 0.028(4) 0.012(3) -0.009(4)
C64 0.056(3) 0.095(4) 0.053(3) 0.019(3) 0.012(3) -0.015(3)
C65 0.055(3) 0.052(3) 0.040(3) 0.000(2) 0.018(2) -0.004(2)
C66 0.065(3) 0.044(2) 0.063(3) -0.002(2) 0.029(3) -0.002(2)
C67 0.073(4) 0.047(3) 0.077(4) 0.004(2) 0.034(3) 0.003(2)
C68 0.083(4) 0.047(3) 0.064(3) 0.002(2) 0.031(3) -0.016(3)
C69 0.067(3) 0.062(3) 0.048(3) -0.004(2) 0.025(3) -0.018(3)
C70 0.056(3) 0.057(3) 0.053(3) -0.002(2) 0.026(2) -0.006(2)
C71 0.053(3) 0.043(2) 0.044(3) -0.001(2) 0.024(2) 0.0005(19)
C72 0.055(3) 0.052(3) 0.050(3) 0.000(2) 0.022(3) 0.001(2)
C73 0.056(3) 0.065(3) 0.057(3) 0.003(2) 0.025(3) 0.006(2)
C74 0.057(3) 0.062(3) 0.074(4) 0.009(3) 0.038(3) 0.015(2)
C75 0.069(4) 0.073(3) 0.061(3) -0.005(3) 0.036(3) 0.014(3)
C76 0.059(3) 0.061(3) 0.055(3) -0.001(2) 0.026(3) 0.007(2)
C77 0.050(3) 0.059(3) 0.041(3) 0.010(2) 0.019(2) 0.010(2)
C78 0.064(3) 0.057(3) 0.065(3) 0.000(2) 0.033(3) 0.012(2)
C79 0.090(5) 0.079(4) 0.074(4) 0.007(3) 0.047(4) 0.032(3)
C80 0.073(4) 0.089(4) 0.085(4) 0.023(3) 0.051(4) 0.028(3)
C81 0.053(3) 0.092(4) 0.077(4) 0.011(3) 0.038(3) 0.009(3)
C82 0.056(3) 0.073(3) 0.057(3) 0.001(2) 0.028(3) 0.003(3)
C83 0.048(3) 0.048(2) 0.050(3) -0.003(2) 0.024(2) 0.002(2)
C84 0.050(3) 0.065(3) 0.063(3) 0.003(3) 0.021(3) 0.001(2)
C85 0.048(3) 0.081(4) 0.081(4) -0.009(3) 0.015(3) -0.004(3)
C86 0.055(4) 0.069(3) 0.089(4) -0.015(3) 0.031(3) -0.010(3)
C87 0.083(4) 0.049(3) 0.071(4) -0.005(2) 0.048(3) -0.002(3)
C88 0.053(3) 0.052(3) 0.052(3) -0.009(2) 0.023(2) 0.000(2)
C89 0.056(3) 0.047(2) 0.045(3) -0.002(2) 0.021(2) -0.001(2)
C90 0.069(4) 0.057(3) 0.059(3) 0.006(2) 0.034(3) 0.011(2)
C91 0.090(4) 0.065(3) 0.048(3) 0.006(2) 0.040(3) 0.014(3)
C92 0.062(3) 0.057(3) 0.047(3) 0.007(2) 0.018(2) 0.005(2)
C93 0.058(3) 0.067(3) 0.052(3) 0.006(2) 0.022(3) 0.014(2)
C94 0.052(3) 0.060(3) 0.047(3) 0.005(2) 0.019(2) 0.012(2)

loop_
_atom_type_symbol
_atom_type_description
_atom_type_scat_dispersion_real
_atom_type_scat_dispersion_imag
_atom_type_scat_source
C C 0.0033 0.0016 'International Tables Vol C Tables 4.2.6.8 and 6.1.1.4'
H H 0.0000 0.0000 'International Tables Vol C Tables 4.2.6.8 and 6.1.1.4'
N N 0.0061 0.0033 'International Tables Vol C Tables 4.2.6.8 and 6.1.1.4'
Na Na 0.0362 0.0249 'International Tables Vol C Tables 4.2.6.8 and 6.1.1.4'
P P 0.1023 0.0942 'International Tables Vol C Tables 4.2.6.8 and 6.1.1.4'
Ru Ru -1.2594 0.8363 'International Tables Vol C Tables 4.2.6.8 and 6.1.1.4'
O O 0.0106 0.0060 'International Tables Vol C Tables 4.2.6.8 and 6.1.1.4'

loop_
_geom_angle_atom_site_label_1
_geom_angle_atom_site_label_2
_geom_angle_atom_site_label_3
_geom_angle
_geom_angle_site_symmetry_1
_geom_angle_site_symmetry_3
_geom_angle_publ_flag
N1 Ru1 N2 80.64(13) . . ?
N1 Ru1 P1 99.49(9) . . ?
N2 Ru1 P1 91.55(10) . . ?
N1 Ru1 P2 92.99(9) . . ?
N2 Ru1 P2 96.14(9) . . ?
P1 Ru1 P2 166.27(4) . . ?
N1 Ru1 Na1 134.84(9) . . ?
N2 Ru1 Na1 144.51(10) . . ?
P1 Ru1 Na1 83.93(5) . . ?
P2 Ru1 Na1 83.21(5) . . ?
N3 Ru2 N4 80.58(14) . . ?
N3 Ru2 P3 95.32(9) . . ?
N4 Ru2 P3 98.66(9) . . ?
N3 Ru2 P4 93.87(9) . . ?
N4 Ru2 P4 94.15(10) . . ?
P3 Ru2 P4 165.29(4) . . ?
N3 Ru2 Na2 139.57(11) . . ?
N4 Ru2 Na2 139.65(11) . . ?
P3 Ru2 Na2 83.90(5) . . ?
P4 Ru2 Na2 81.65(5) . . ?
C12 P1 C18 102.5(2) . . ?
C12 P1 C24 100.1(2) . . ?
C18 P1 C24 101.26(19) . . ?
C12 P1 Ru1 116.00(15) . . ?
C18 P1 Ru1 116.53(16) . . ?
C24 P1 Ru1 117.83(14) . . ?
C30 P2 C42 100.9(2) . . ?
C30 P2 C36 101.36(19) . . ?
C42 P2 C36 100.64(19) . . ?
C30 P2 Ru1 119.29(14) . . ?
C42 P2 Ru1 117.15(15) . . ?
C36 P2 Ru1 114.55(14) . . ?
C71 P3 C65 100.4(2) . . ?
C71 P3 C59 100.4(2) . . ?
C65 P3 C59 101.6(2) . . ?
C71 P3 Ru2 118.45(14) . . ?
C65 P3 Ru2 115.36(15) . . ?
C59 P3 Ru2 117.59(14) . . ?
C77 P4 C83 101.9(2) . . ?
C77 P4 C89 99.2(2) . . ?
C83 P4 C89 100.4(2) . . ?
C77 P4 Ru2 116.88(15) . . ?
C83 P4 Ru2 115.70(15) . . ?
C89 P4 Ru2 119.59(14) . . ?
O2 Na1 O1 99.58(15) . . ?
O2 Na1 C37 106.69(15) . . ?
O1 Na1 C37 90.77(16) . . ?
O2 Na1 C25 85.29(14) . . ?
O1 Na1 C25 105.00(16) . . ?
C37 Na1 C25 158.54(14) . . ?
O2 Na1 Ru1 133.34(11) . . ?
O1 Na1 Ru1 126.89(12) . . ?
C37 Na1 Ru1 79.45(10) . . ?
C25 Na1 Ru1 79.43(9) . . ?
O2 Na1 C36 95.23(14) . . ?
O1 Na1 C36 116.90(16) . . ?
C37 Na1 C36 26.79(12) . . ?
C25 Na1 C36 137.29(13) . . ?
Ru1 Na1 C36 69.39(8) . . ?
O4 Na2 O3 107.12(14) . . ?
O4 Na2 C70 100.12(15) . . ?
O3 Na2 C70 92.12(15) . . ?
O4 Na2 C94 80.70(13) . . ?
O3 Na2 C94 102.92(15) . . ?
C70 Na2 C94 164.04(15) . . ?
O4 Na2 Ru2 118.09(12) . . ?
O3 Na2 Ru2 134.57(11) . . ?
C70 Na2 Ru2 84.58(10) . . ?
C94 Na2 Ru2 81.07(10) . . ?
O4 Na2 C65 86.52(14) . . ?
O3 Na2 C65 118.44(14) . . ?
C70 Na2 C65 26.90(13) . . ?
C94 Na2 C65 138.63(15) . . ?
Ru2 Na2 C65 70.69(9) . . ?
C4S O1 C1S 104.1(5) . . ?
C4S O1 Na1 118.3(3) . . ?
C1S O1 Na1 136.5(4) . . ?
C8S O2 C5S 107.9(4) . . ?
C8S O2 Na1 126.1(3) . . ?
C5S O2 Na1 126.0(3) . . ?
C9S O3 C12S 106.8(4) . . ?
C9S O3 Na2 124.4(3) . . ?
C12S O3 Na2 125.5(3) . . ?
C16S O4 C13S 109.4(4) . . ?
C16S O4 Na2 128.9(3) . . ?
C13S O4 Na2 121.7(3) . . ?
C1 N1 C11 114.6(4) . . ?
C1 N1 Ru1 138.7(3) . . ?
C11 N1 Ru1 106.3(3) . . ?
C9 N2 C10 114.8(4) . . ?
C9 N2 Ru1 139.0(3) . . ?
C10 N2 Ru1 106.1(3) . . ?
C48 N3 C58 115.7(4) . . ?
C48 N3 Ru2 136.9(3) . . ?
C58 N3 Ru2 107.3(3) . . ?
C56 N4 C57 114.6(4) . . ?
C56 N4 Ru2 139.3(3) . . ?
C57 N4 Ru2 106.0(3) . . ?
N1 C1 C2 122.5(4) . . ?
O1 C1S C2S 102.3(5) . . ?
C3 C2 C1 123.0(5) . . ?
C3S C2S C1S 107.9(6) . . ?
C2 C3 C4 117.7(4) . . ?
C4S C3S C2S 104.0(6) . . ?
C3 C4 C5 138.0(4) . . ?
C3 C4 C11 114.5(4) . . ?
C5 C4 C11 107.6(4) . . ?
C3S C4S O1 111.0(6) . . ?
C4 C5 C6 107.5(4) . . ?
O2 C5S C6S 105.8(4) . . ?
C7 C6 C5 137.8(4) . . ?
C7 C6 C10 114.3(4) . . ?
C5 C6 C10 107.8(4) . . ?
C7S C6S C5S 102.7(4) . . ?
C8 C7 C6 118.9(4) . . ?
C8S C7S C6S 103.8(4) . . ?
C7 C8 C9 121.3(5) . . ?
O2 C8S C7S 109.4(4) . . ?
N2 C9 C8 122.1(4) . . ?
O3 C9S C10S 106.7(4) . . ?
N2 C10 C11 123.4(4) . . ?
N2 C10 C6 128.4(4) . . ?
C11 C10 C6 108.1(4) . . ?
C9S C10S C11S 102.2(5) . . ?
N1 C11 C10 123.3(4) . . ?
N1 C11 C4 127.7(4) . . ?
C10 C11 C4 108.9(4) . . ?
C12S C11S C10S 102.3(5) . . ?
C17 C12 C13 117.5(4) . . ?
C17 C12 P1 124.3(3) . . ?
C13 C12 P1 118.0(4) . . ?
O3 C12S C11S 108.1(4) . . ?
C12 C13 C14 120.2(5) . . ?
O4 C13S C14S 105.3(5) . . ?
C15 C14 C13 121.5(5) . . ?
C15S C14S C13S 102.4(5) . . ?
C16S C15S C14S 103.7(5) . . ?
C14 C15 C16 119.0(6) . . ?
C15 C16 C17 120.5(6) . . ?
O4 C16S C15S 106.1(4) . . ?
C16 C17 C12 121.3(5) . . ?
C19 C18 C23 119.2(4) . . ?
C19 C18 P1 116.7(3) . . ?
C23 C18 P1 124.1(4) . . ?
C18 C19 C20 120.9(5) . . ?
C21 C20 C19 119.5(5) . . ?
C22 C21 C20 119.9(5) . . ?
C21 C22 C23 120.8(5) . . ?
C22 C23 C18 119.7(5) . . ?
C29 C24 C25 116.6(4) . . ?
C29 C24 P1 123.3(3) . . ?
C25 C24 P1 120.1(3) . . ?
C26 C25 C24 121.5(4) . . ?
C26 C25 Na1 110.2(3) . . ?
C24 C25 Na1 85.9(3) . . ?
C27 C26 C25 120.5(4) . . ?
C26 C27 C28 119.7(4) . . ?
C27 C28 C29 120.0(4) . . ?
C28 C29 C24 121.7(4) . . ?
C31 C30 C35 117.8(4) . . ?
C31 C30 P2 124.6(3) . . ?
C35 C30 P2 117.6(3) . . ?
C30 C31 C32 121.3(4) . . ?
C33 C32 C31 119.9(5) . . ?
C32 C33 C34 119.8(5) . . ?
C33 C34 C35 119.8(5) . . ?
C30 C35 C34 121.3(5) . . ?
C41 C36 C37 117.6(4) . . ?
C41 C36 P2 123.7(4) . . ?
C37 C36 P2 118.5(3) . . ?
C41 C36 Na1 103.3(3) . . ?
C37 C36 Na1 72.0(3) . . ?
P2 C36 Na1 89.56(16) . . ?
C38 C37 C36 121.1(5) . . ?
C38 C37 Na1 99.7(3) . . ?
C36 C37 Na1 81.2(3) . . ?
C39 C38 C37 121.0(5) . . ?
C38 C39 C40 118.5(5) . . ?
C39 C40 C41 121.5(5) . . ?
C36 C41 C40 120.2(5) . . ?
C43 C42 C47 119.0(4) . . ?
C43 C42 P2 121.9(4) . . ?
C47 C42 P2 119.1(3) . . ?
C42 C43 C44 120.1(5) . . ?
C45 C44 C43 120.3(5) . . ?
C44 C45 C46 119.9(5) . . ?
C45 C46 C47 120.4(5) . . ?
C46 C47 C42 120.3(5) . . ?
N3 C48 C49 121.4(5) . . ?
C50 C49 C48 122.3(5) . . ?
C49 C50 C51 119.2(5) . . ?
C50 C51 C52 139.8(5) . . ?
C50 C51 C58 113.3(5) . . ?
C52 C51 C58 107.0(5) . . ?
C53 C52 C51 108.3(5) . . ?
C54 C53 C52 138.7(5) . . ?
C54 C53 C57 113.8(5) . . ?
C52 C53 C57 107.5(5) . . ?
C55 C54 C53 118.9(5) . . ?
C54 C55 C56 121.7(5) . . ?
N4 C56 C55 122.3(5) . . ?
N4 C57 C58 123.0(4) . . ?
N4 C57 C53 128.7(5) . . ?
C58 C57 C53 108.1(5) . . ?
N3 C58 C57 122.8(4) . . ?
N3 C58 C51 128.0(5) . . ?
C57 C58 C51 109.1(4) . . ?
C64 C59 C60 117.9(4) . . ?
C64 C59 P3 125.4(4) . . ?
C60 C59 P3 116.7(4) . . ?
C61 C60 C59 121.1(5) . . ?
C62 C61 C60 120.8(5) . . ?
C63 C62 C61 119.0(5) . . ?
C62 C63 C64 120.5(6) . . ?
C59 C64 C63 120.6(5) . . ?
C70 C65 C66 118.3(4) . . ?
C70 C65 P3 119.6(3) . . ?
C66 C65 P3 122.0(4) . . ?
C70 C65 Na2 67.7(3) . . ?
C66 C65 Na2 109.9(3) . . ?
P3 C65 Na2 89.61(16) . . ?
C67 C66 C65 120.7(5) . . ?
C68 C67 C66 120.0(5) . . ?
C67 C68 C69 121.6(5) . . ?
C68 C69 C70 118.4(5) . . ?
C65 C70 C69 121.0(5) . . ?
C65 C70 Na2 85.4(3) . . ?
C69 C70 Na2 102.4(3) . . ?
C72 C71 C76 117.9(4) . . ?
C72 C71 P3 118.4(3) . . ?
C76 C71 P3 123.7(4) . . ?
C71 C72 C73 120.7(5) . . ?
C74 C73 C72 120.8(5) . . ?
C73 C74 C75 119.4(5) . . ?
C76 C75 C74 119.9(5) . . ?
C75 C76 C71 121.3(5) . . ?
C78 C77 C82 117.9(5) . . ?
C78 C77 P4 123.3(4) . . ?
C82 C77 P4 118.7(4) . . ?
C77 C78 C79 121.2(5) . . ?
C78 C79 C80 119.4(5) . . ?
C81 C80 C79 120.5(5) . . ?
C80 C81 C82 119.4(5) . . ?
C81 C82 C77 121.6(5) . . ?
C84 C83 C88 117.9(4) . . ?
C84 C83 P4 123.8(4) . . ?
C88 C83 P4 117.9(3) . . ?
C85 C84 C83 121.0(5) . . ?
C86 C85 C84 120.5(5) . . ?
C87 C86 C85 119.5(5) . . ?
C86 C87 C88 120.4(5) . . ?
C87 C88 C83 120.7(5) . . ?
C90 C89 C94 117.5(4) . . ?
C90 C89 P4 122.7(3) . . ?
C94 C89 P4 119.7(4) . . ?
C89 C90 C91 120.5(4) . . ?
C92 C91 C90 121.1(5) . . ?
C91 C92 C93 119.0(4) . . ?
C92 C93 C94 120.8(5) . . ?
C93 C94 C89 121.0(5) . . ?
C93 C94 Na2 114.1(3) . . ?
C89 C94 Na2 88.0(3) . . ?

loop_
_geom_bond_atom_site_label_1
_geom_bond_atom_site_label_2
_geom_bond_distance
_geom_bond_site_symmetry_2
_geom_bond_publ_flag
Ru1 N1 2.212(3) . ?
Ru1 N2 2.218(3) . ?
Ru1 P1 2.2787(12) . ?
Ru1 P2 2.2858(12) . ?
Ru1 Na1 3.0476(17) . ?
Ru2 N3 2.198(3) . ?
Ru2 N4 2.218(4) . ?
Ru2 P3 2.2834(12) . ?
Ru2 P4 2.2874(12) . ?
Ru2 Na2 2.9933(18) . ?
P1 C12 1.845(5) . ?
P1 C18 1.846(5) . ?
P1 C24 1.849(4) . ?
P2 C30 1.849(4) . ?
P2 C42 1.850(4) . ?
P2 C36 1.854(4) . ?
P3 C71 1.850(5) . ?
P3 C65 1.852(4) . ?
P3 C59 1.856(4) . ?
P4 C77 1.843(5) . ?
P4 C83 1.842(4) . ?
P4 C89 1.856(4) . ?
Na1 O2 2.275(4) . ?
Na1 O1 2.314(4) . ?
Na1 C37 2.969(5) . ?
Na1 C25 3.024(5) . ?
Na1 C36 3.085(5) . ?
Na2 O4 2.230(4) . ?
Na2 O3 2.293(4) . ?
Na2 C70 2.842(5) . ?
Na2 C94 2.955(5) . ?
Na2 C65 3.061(5) . ?
O1 C4S 1.434(7) . ?
O1 C1S 1.440(7) . ?
O2 C8S 1.416(5) . ?
O2 C5S 1.423(6) . ?
O3 C9S 1.434(6) . ?
O3 C12S 1.443(6) . ?
O4 C16S 1.434(6) . ?
O4 C13S 1.437(6) . ?
N1 C1 1.327(5) . ?
N1 C11 1.353(5) . ?
N2 C9 1.336(5) . ?
N2 C10 1.354(5) . ?
N3 C48 1.329(5) . ?
N3 C58 1.349(6) . ?
N4 C56 1.322(6) . ?
N4 C57 1.365(6) . ?
C1 C2 1.396(6) . ?
C1S C2S 1.526(8) . ?
C2 C3 1.373(6) . ?
C2S C3S 1.439(8) . ?
C3 C4 1.406(6) . ?
C3S C4S 1.432(8) . ?
C4 C5 1.414(6) . ?
C4 C11 1.439(6) . ?
C5 C6 1.426(6) . ?
C5S C6S 1.512(7) . ?
C6 C7 1.396(7) . ?
C6 C10 1.436(6) . ?
C6S C7S 1.497(7) . ?
C7 C8 1.392(7) . ?
C7S C8S 1.483(7) . ?
C8 C9 1.427(6) . ?
C9S C10S 1.481(7) . ?
C10 C11 1.376(6) . ?
C10S C11S 1.501(7) . ?
C11S C12S 1.485(8) . ?
C12 C17 1.382(7) . ?
C12 C13 1.390(6) . ?
C13 C14 1.391(7) . ?
C13S C14S 1.498(8) . ?
C14 C15 1.345(8) . ?
C14S C15S 1.492(8) . ?
C15S C16S 1.487(7) . ?
C15 C16 1.376(9) . ?
C16 C17 1.376(7) . ?
C18 C19 1.372(7) . ?
C18 C23 1.409(6) . ?
C19 C20 1.392(6) . ?
C20 C21 1.388(7) . ?
C21 C22 1.377(7) . ?
C22 C23 1.378(6) . ?
C24 C29 1.390(6) . ?
C24 C25 1.401(6) . ?
C25 C26 1.380(6) . ?
C26 C27 1.369(6) . ?
C27 C28 1.370(6) . ?
C28 C29 1.389(6) . ?
C30 C31 1.384(6) . ?
C30 C35 1.387(6) . ?
C31 C32 1.392(6) . ?
C32 C33 1.373(7) . ?
C33 C34 1.383(7) . ?
C34 C35 1.389(6) . ?
C36 C41 1.378(6) . ?
C36 C37 1.407(6) . ?
C37 C38 1.380(6) . ?
C38 C39 1.364(7) . ?
C39 C40 1.378(8) . ?
C40 C41 1.397(7) . ?
C42 C43 1.380(6) . ?
C42 C47 1.392(6) . ?
C43 C44 1.392(7) . ?
C44 C45 1.370(8) . ?
C45 C46 1.372(7) . ?
C46 C47 1.379(6) . ?
C48 C49 1.404(6) . ?
C49 C50 1.369(7) . ?
C50 C51 1.412(7) . ?
C51 C52 1.418(8) . ?
C51 C58 1.429(6) . ?
C52 C53 1.412(8) . ?
C53 C54 1.398(8) . ?
C53 C57 1.435(6) . ?
C54 C55 1.390(8) . ?
C55 C56 1.421(7) . ?
C57 C58 1.381(6) . ?
C59 C64 1.355(6) . ?
C59 C60 1.379(6) . ?
C60 C61 1.367(7) . ?
C61 C62 1.356(8) . ?
C62 C63 1.353(8) . ?
C63 C64 1.396(7) . ?
C65 C70 1.389(6) . ?
C65 C66 1.404(6) . ?
C66 C67 1.389(6) . ?
C67 C68 1.364(7) . ?
C68 C69 1.386(7) . ?
C69 C70 1.413(6) . ?
C71 C72 1.381(6) . ?
C71 C76 1.398(6) . ?
C72 C73 1.387(7) . ?
C73 C74 1.372(7) . ?
C74 C75 1.384(7) . ?
C75 C76 1.379(7) . ?
C77 C78 1.389(6) . ?
C77 C82 1.395(6) . ?
C78 C79 1.389(7) . ?
C79 C80 1.391(8) . ?
C80 C81 1.377(8) . ?
C81 C82 1.386(7) . ?
C83 C84 1.389(6) . ?
C83 C88 1.399(6) . ?
C84 C85 1.384(7) . ?
C85 C86 1.379(7) . ?
C86 C87 1.372(7) . ?
C87 C88 1.391(6) . ?
C89 C90 1.385(6) . ?
C89 C94 1.395(6) . ?
C90 C91 1.394(6) . ?
C91 C92 1.365(6) . ?
C92 C93 1.365(7) . ?
C93 C94 1.384(6) . ?
